data_7238710
loop_
_publ_author_name
'Khan, Md. Nasim'
'Pal, Suman'
'Parvin, Tasneem'
'Choudhury, Lokman H.'

_publ_section_title
;
 A simple and efficient method for the facile access of highly
 functionalized pyridines and their fluorescence property studies
;
_journal_issue 32
_journal_name_full 'RSC Advances'
_journal_page_first 12305
_journal_paper_doi 10.1039/c2ra21385k
_journal_volume 2
_journal_year 2012
_chemical_formula_sum 'C19 H11 Cl N4 O S'
_chemical_formula_weight 378.83
_space_group_IT_number 14
_space_group_name_Hall '-P 2yn'
_space_group_name_H-M_alt 'P 1 21/n 1'
_atom_sites_solution_hydrogens geom
_atom_sites_solution_primary direct
_atom_sites_solution_secondary difmap
_audit_creation_method SHELXL-97
_cell_angle_alpha 90.00
_cell_angle_beta 102.010(3)
_cell_angle_gamma 90.00
_cell_formula_units_Z 4
_cell_length_a 12.3535(6)
_cell_length_b 9.0797(5)
_cell_length_c 15.8810(8)
_cell_measurement_temperature 296(2)
_cell_volume 1742.32(16)
_computing_structure_refinement 'SHELXL-97 (Sheldrick, 1997)'
_computing_structure_solution 'SHELXS-97 (Sheldrick, 1990)'
_diffrn_ambient_temperature 296(2)
_diffrn_measured_fraction_theta_full 0.988
_diffrn_measured_fraction_theta_max 0.988
_diffrn_radiation_monochromator graphite
_diffrn_radiation_source 'fine-focus sealed tube'
_diffrn_radiation_type MoK\a
_diffrn_radiation_wavelength 0.71073
_diffrn_reflns_av_R_equivalents 0.0610
_diffrn_reflns_av_sigmaI/netI 0.0354
_diffrn_reflns_limit_h_max 15
_diffrn_reflns_limit_h_min -16
_diffrn_reflns_limit_k_max 11
_diffrn_reflns_limit_k_min -12
_diffrn_reflns_limit_l_max 21
_diffrn_reflns_limit_l_min -20
_diffrn_reflns_number 18913
_diffrn_reflns_theta_full 28.36
_diffrn_reflns_theta_max 28.36
_diffrn_reflns_theta_min 1.91
_exptl_absorpt_coefficient_mu 0.355
_exptl_crystal_density_diffrn 1.444
_exptl_crystal_density_method 'not measured'
_exptl_crystal_F_000 776
_refine_diff_density_max 0.576
_refine_diff_density_min -0.726
_refine_diff_density_rms 0.077
_refine_ls_extinction_method none
_refine_ls_goodness_of_fit_ref 1.297
_refine_ls_hydrogen_treatment mixed
_refine_ls_matrix_type full
_refine_ls_number_parameters 226
_refine_ls_number_reflns 4301
_refine_ls_number_restraints 0
_refine_ls_restrained_S_all 1.297
_refine_ls_R_factor_all 0.0714
_refine_ls_R_factor_gt 0.0567
_refine_ls_shift/su_max 0.001
_refine_ls_shift/su_mean 0.000
_refine_ls_structure_factor_coef Fsqd
_refine_ls_weighting_details 'calc w=1/[\s^2^(Fo^2^)+(0.1000P)^2^+0.0000P] where P=(Fo^2^+2Fc^2^)/3'
_refine_ls_weighting_scheme calc
_refine_ls_wR_factor_gt 0.1766
_refine_ls_wR_factor_ref 0.1883
_reflns_number_gt 3229
_reflns_number_total 4301
_reflns_threshold_expression >2sigma(I)
_cod_data_source_file c2ra21385k.txt
_cod_data_source_block atk18nov_0m
_cod_database_code 7238710

loop_
_symmetry_equiv_pos_as_xyz
'x, y, z'
'-x+1/2, y+1/2, -z+1/2'
'-x, -y, -z'
'x-1/2, -y-1/2, z-1/2'

loop_
_atom_site_label
_atom_site_type_symbol
_atom_site_fract_x
_atom_site_fract_y
_atom_site_fract_z
_atom_site_U_iso_or_equiv
_atom_site_adp_type
_atom_site_occupancy
_atom_site_symmetry_multiplicity
_atom_site_calc_flag
_atom_site_refinement_flags
S1 S 0.70545(6) 0.27318(5) 0.16226(4) 0.0624(2) Uani 1 1 d .
N1 N 0.61173(13) 0.53862(16) 0.13061(9) 0.0440(4) Uani 1 1 d .
C7 C 0.66797(16) 0.43421(18) 0.10129(12) 0.0430(4) Uani 1 1 d .
C10 C 0.67853(15) 0.56987(18) -0.02741(11) 0.0399(4) Uani 1 1 d .
C11 C 0.61957(16) 0.68124(19) 0.00336(11) 0.0416(4) Uani 1 1 d .
C8 C 0.70290(16) 0.44320(19) 0.02209(11) 0.0432(4) Uani 1 1 d .
C1 C 0.65371(18) 0.3007(2) 0.25701(12) 0.0488(5) Uani 1 1 d .
C13 C 0.58653(16) 0.66131(19) 0.08294(11) 0.0421(4) Uani 1 1 d .
C14 C 0.71893(16) 0.58536(19) -0.10961(11) 0.0413(4) Uani 1 1 d .
C15 C 0.82589(18) 0.6288(3) -0.10602(12) 0.0574(6) Uani 1 1 d .
H7 H 0.8719 0.6506 -0.0533 0.069 Uiso 1 1 calc R
C17 C 0.8005(2) 0.6045(3) -0.25910(12) 0.0616(6) Uani 1 1 d .
H8 H 0.8279 0.6111 -0.3092 0.074 Uiso 1 1 calc R
C2 C 0.6962(2) 0.4087(2) 0.31489(16) 0.0680(6) Uani 1 1 d .
H1 H 0.7527 0.4692 0.3045 0.082 Uiso 1 1 calc R
C6 C 0.5739(2) 0.2064(3) 0.27448(15) 0.0685(7) Uani 1 1 d .
H5 H 0.5460 0.1313 0.2363 0.082 Uiso 1 1 calc R
C18 C 0.6942(2) 0.5587(4) -0.26213(14) 0.0786(8) Uani 1 1 d .
H9 H 0.6495 0.5334 -0.3148 0.094 Uiso 1 1 calc R
C16 C 0.86531(19) 0.6401(3) -0.18167(13) 0.0569(5) Uani 1 1 d .
C19 C 0.6520(2) 0.5496(3) -0.18723(14) 0.0655(6) Uani 1 1 d .
H10 H 0.5794 0.5196 -0.1899 0.079 Uiso 1 1 calc R
C3 C 0.6553(3) 0.4276(3) 0.38820(16) 0.0818(9) Uani 1 1 d .
H2 H 0.6826 0.5028 0.4265 0.098 Uiso 1 1 calc R
C5 C 0.5356(3) 0.2254(3) 0.35020(19) 0.0853(9) Uani 1 1 d .
H4 H 0.4826 0.1614 0.3632 0.102 Uiso 1 1 calc R
C4 C 0.5747(3) 0.3360(3) 0.40493(16) 0.0830(9) Uani 1 1 d .
H3 H 0.5465 0.3500 0.4543 0.100 Uiso 1 1 calc R
C12 C 0.59585(18) 0.8184(2) -0.04093(12) 0.0501(5) Uani 1 1 d .
Cl1 Cl 1.00054(6) 0.69811(14) -0.17566(4) 0.1093(4) Uani 1 1 d .
N2 N 0.52826(17) 0.76345(19) 0.11470(11) 0.0583(5) Uani 1 1 d .
H6A H 0.5090 0.7487 0.1630 0.070 Uiso 1 1 calc R
H6B H 0.5100 0.8439 0.0868 0.070 Uiso 1 1 calc R
C9 C 0.7623(2) 0.3240(2) -0.00738(13) 0.0529(5) Uani 1 1 d .
N4 N 0.5747(2) 0.9302(2) -0.07139(12) 0.0694(6) Uani 1 1 d .
N3 N 0.8086(2) 0.2295(2) -0.03082(13) 0.0764(7) Uani 1 1 d .

loop_
_atom_site_aniso_label
_atom_site_aniso_U_11
_atom_site_aniso_U_22
_atom_site_aniso_U_33
_atom_site_aniso_U_23
_atom_site_aniso_U_13
_atom_site_aniso_U_12
S1 0.0929(5) 0.0433(3) 0.0654(4) 0.0163(2) 0.0495(4) 0.0181(2)
N1 0.0528(9) 0.0425(8) 0.0444(8) 0.0070(6) 0.0275(7) 0.0060(7)
C7 0.0520(11) 0.0382(8) 0.0455(9) 0.0055(7) 0.0258(8) 0.0018(7)
C10 0.0448(10) 0.0419(9) 0.0376(8) -0.0001(7) 0.0192(8) 0.0010(7)
C11 0.0512(11) 0.0408(9) 0.0376(9) 0.0039(7) 0.0205(8) 0.0056(8)
C8 0.0533(11) 0.0398(8) 0.0436(9) 0.0020(7) 0.0263(8) 0.0040(8)
C1 0.0656(13) 0.0418(9) 0.0450(10) 0.0114(8) 0.0253(9) 0.0073(9)
C13 0.0479(10) 0.0434(9) 0.0399(9) 0.0027(7) 0.0203(8) 0.0058(8)
C14 0.0528(11) 0.0399(8) 0.0369(8) 0.0033(7) 0.0223(8) 0.0049(7)
C15 0.0594(13) 0.0828(14) 0.0346(9) -0.0054(9) 0.0207(9) -0.0144(11)
C17 0.0676(14) 0.0881(15) 0.0360(9) 0.0037(10) 0.0270(10) 0.0002(12)
C2 0.0886(18) 0.0461(11) 0.0728(15) 0.0023(10) 0.0250(13) -0.0055(11)
C6 0.0913(19) 0.0681(13) 0.0530(12) 0.0027(10) 0.0311(13) -0.0163(13)
C18 0.0709(16) 0.132(2) 0.0347(10) -0.0062(12) 0.0142(10) -0.0183(16)
C16 0.0564(12) 0.0763(14) 0.0445(10) 0.0007(9) 0.0253(9) -0.0102(10)
C19 0.0556(13) 0.0993(17) 0.0445(11) 0.0015(11) 0.0172(10) -0.0108(12)
C3 0.136(3) 0.0562(13) 0.0542(13) -0.0049(10) 0.0235(15) 0.0114(15)
C5 0.107(2) 0.0930(19) 0.0687(16) 0.0165(14) 0.0482(16) -0.0144(17)
C4 0.132(3) 0.0791(16) 0.0481(13) 0.0163(12) 0.0424(15) 0.0270(17)
C12 0.0667(13) 0.0501(10) 0.0394(9) 0.0044(8) 0.0250(9) 0.0110(9)
Cl1 0.0720(5) 0.2031(10) 0.0601(4) 0.0017(5) 0.0305(4) -0.0507(5)
N2 0.0781(13) 0.0563(10) 0.0517(10) 0.0123(7) 0.0393(10) 0.0259(9)
C9 0.0724(14) 0.0495(10) 0.0444(10) 0.0050(8) 0.0298(10) 0.0129(10)
N4 0.1033(17) 0.0565(10) 0.0555(11) 0.0153(8) 0.0329(11) 0.0260(10)
N3 0.1139(19) 0.0675(12) 0.0598(12) 0.0060(9) 0.0455(12) 0.0335(12)

loop_
_atom_type_symbol
_atom_type_description
_atom_type_scat_dispersion_real
_atom_type_scat_dispersion_imag
_atom_type_scat_source
C C 0.0033 0.0016 'International Tables Vol C Tables 4.2.6.8 and 6.1.1.4'
H H 0.0000 0.0000 'International Tables Vol C Tables 4.2.6.8 and 6.1.1.4'
N N 0.0061 0.0033 'International Tables Vol C Tables 4.2.6.8 and 6.1.1.4'
S S 0.1246 0.1234 'International Tables Vol C Tables 4.2.6.8 and 6.1.1.4'
Cl Cl 0.1484 0.1585 'International Tables Vol C Tables 4.2.6.8 and 6.1.1.4'
O O 0.0106 0.0060 'International Tables Vol C Tables 4.2.6.8 and 6.1.1.4'

loop_
_geom_angle_atom_site_label_1
_geom_angle_atom_site_label_2
_geom_angle_atom_site_label_3
_geom_angle
C7 S1 C1 104.47(8)
C7 N1 C13 118.31(14)
N1 C7 C8 123.65(15)
N1 C7 S1 120.06(12)
C8 C7 S1 116.28(13)
C8 C10 C11 118.02(14)
C8 C10 C14 119.88(14)
C11 C10 C14 122.06(15)
C10 C11 C13 119.24(15)
C10 C11 C12 121.89(15)
C13 C11 C12 118.81(15)
C10 C8 C7 118.71(15)
C10 C8 C9 120.22(15)
C7 C8 C9 121.08(15)
C2 C1 C6 119.99(19)
C2 C1 S1 120.99(17)
C6 C1 S1 118.93(17)
N2 C13 N1 116.22(15)
N2 C13 C11 121.71(16)
N1 C13 C11 122.06(15)
C15 C14 C19 120.09(17)
C15 C14 C10 118.98(17)
C19 C14 C10 120.85(17)
C14 C15 C16 119.59(19)
C16 C17 C18 118.98(18)
C1 C2 C3 120.0(2)
C1 C6 C5 118.9(2)
C17 C18 C19 120.9(2)
C17 C16 C15 121.16(19)
C17 C16 Cl1 120.08(15)
C15 C16 Cl1 118.75(17)
C14 C19 C18 119.3(2)
C4 C3 C2 120.1(2)
C4 C5 C6 120.5(3)
C5 C4 C3 120.4(2)
N4 C12 C11 175.49(19)
N3 C9 C8 179.6(3)

loop_
_geom_bond_atom_site_label_1
_geom_bond_atom_site_label_2
_geom_bond_distance
S1 C7 1.7616(18)
S1 C1 1.7707(19)
N1 C7 1.316(2)
N1 C13 1.346(2)
C7 C8 1.414(2)
C10 C8 1.390(2)
C10 C11 1.393(2)
C10 C14 1.498(2)
C11 C13 1.418(2)
C11 C12 1.430(3)
C8 C9 1.439(2)
C1 C2 1.372(3)
C1 C6 1.377(3)
C13 N2 1.336(2)
C14 C15 1.369(3)
C14 C19 1.373(3)
C15 C16 1.391(2)
C17 C16 1.360(3)
C17 C18 1.368(3)
C2 C3 1.373(4)
C6 C5 1.392(3)
C18 C19 1.397(3)
C16 Cl1 1.735(2)
C3 C4 1.365(4)
C5 C4 1.350(4)
C12 N4 1.132(3)
C9 N3 1.136(3)
